data_7018304
loop_
_publ_author_name
'Xu, Fei'
'Matsumoto, Kazuhiko'
'Hagiwara, Rika'

_publ_section_title
;
 Effects of alkyl chain length and anion size on thermal and structural
 properties for 1-alkyl-3-methylimidazolium hexafluorocomplex salts
 (C(x)MImAF(6), x = 14, 16 and 18; A = P, As, Sb, Nb and Ta).
;
_journal_issue 12
_journal_name_full 'Dalton transactions (Cambridge, England : 2003)'
_journal_page_first 3494
_journal_page_last 3502
_journal_paper_doi 10.1039/c2dt11693f
_journal_volume 41
_journal_year 2012
_chemical_formula_moiety
;
(C22 N2 H43 +), (Nb F6 -)
;
_chemical_formula_sum 'C22 H43 F6 N2 Nb'
_chemical_formula_weight 542.49
_chemical_melting_point 347.2
_chemical_name_common C18MImNbF6
_chemical_name_systematic
;
?
;
_space_group_IT_number 14
_symmetry_cell_setting monoclinic
_symmetry_space_group_name_Hall '-P 2yab'
_symmetry_space_group_name_H-M 'P 1 21/a 1'
_atom_sites_solution_hydrogens geom
_atom_sites_solution_primary direct
_atom_sites_solution_secondary difmap
_audit_creation_method SHELXL-97
_cell_angle_alpha 90.00
_cell_angle_beta 95.094(3)
_cell_angle_gamma 90.00
_cell_formula_units_Z 4
_cell_length_a 9.5882(11)
_cell_length_b 10.0041(14)
_cell_length_c 28.871(3)
_cell_measurement_reflns_used 10535
_cell_measurement_temperature 298
_cell_measurement_theta_max 55.07
_cell_measurement_theta_min 5.98
_cell_volume 2758.4(6)
_computing_cell_refinement 'RAPID AUTO 2.40 (Rigaku 2006)'
_computing_data_collection 'Rigaku R-AXIS Rapid-II'
_computing_data_reduction 'RAPID AUTO 2.40 (Rigaku 2006)'
_computing_structure_refinement 'SHELXL-97 (Sheldrick, 1997)'
_computing_structure_solution 'SIR92 (Altmare et al., 1994)'
_diffrn_ambient_temperature 298
_diffrn_measured_fraction_theta_full 0.998
_diffrn_measured_fraction_theta_max 0.998
_diffrn_measurement_device_type 'Rigaku R-AXIS RapidII'
_diffrn_measurement_method 'imaging plate'
_diffrn_radiation_monochromator graphite
_diffrn_radiation_source 'fine-focus sealed tube'
_diffrn_radiation_type MoK\a
_diffrn_radiation_wavelength 0.71073
_diffrn_reflns_av_R_equivalents 0.0551
_diffrn_reflns_av_sigmaI/netI 0.0459
_diffrn_reflns_limit_h_max 11
_diffrn_reflns_limit_h_min -10
_diffrn_reflns_limit_k_max 11
_diffrn_reflns_limit_k_min -11
_diffrn_reflns_limit_l_max 34
_diffrn_reflns_limit_l_min -34
_diffrn_reflns_number 21340
_diffrn_reflns_theta_full 25.00
_diffrn_reflns_theta_max 25.00
_diffrn_reflns_theta_min 2.99
_exptl_absorpt_coefficient_mu 0.487
_exptl_absorpt_correction_T_max 1.0000
_exptl_absorpt_correction_T_min 0.7628
_exptl_absorpt_correction_type multi-scan
_exptl_absorpt_process_details 'RAPID AUTO 2.40 (Rigaku 2006)'
_exptl_crystal_colour colorless
_exptl_crystal_density_diffrn 1.306
_exptl_crystal_density_method 'not measured'
_exptl_crystal_description platelet
_exptl_crystal_F_000 1136
_exptl_crystal_size_max 0.70
_exptl_crystal_size_mid 0.30
_exptl_crystal_size_min 0.05
_refine_diff_density_max 0.897
_refine_diff_density_min -0.664
_refine_diff_density_rms 0.095
_refine_ls_extinction_method none
_refine_ls_goodness_of_fit_ref 1.018
_refine_ls_hydrogen_treatment constr
_refine_ls_matrix_type full
_refine_ls_number_parameters 301
_refine_ls_number_reflns 4855
_refine_ls_number_restraints 108
_refine_ls_restrained_S_all 1.143
_refine_ls_R_factor_all 0.1582
_refine_ls_R_factor_gt 0.0885
_refine_ls_shift/su_max 0.018
_refine_ls_shift/su_mean 0.003
_refine_ls_structure_factor_coef Fsqd
_refine_ls_weighting_details 'calc w=1/[\s^2^(Fo^2^)+(0.2000P)^2^+0.0000P] where P=(Fo^2^+2Fc^2^)/3'
_refine_ls_weighting_scheme calc
_refine_ls_wR_factor_gt 0.2576
_refine_ls_wR_factor_ref 0.3264
_reflns_number_gt 2336
_reflns_number_total 4855
_reflns_threshold_expression >2sigma(I)
_cod_data_source_file c2dt11693f.txt
_cod_data_source_block C18MImNbF6-25oC
_cod_original_sg_symbol_H-M P21/a
_cod_database_code 7018304

loop_
_symmetry_equiv_pos_as_xyz
'x, y, z'
'-x+1/2, y+1/2, -z'
'-x, -y, -z'
'x-1/2, -y-1/2, z'

loop_
_atom_site_label
_atom_site_type_symbol
_atom_site_fract_x
_atom_site_fract_y
_atom_site_fract_z
_atom_site_U_iso_or_equiv
_atom_site_adp_type
_atom_site_occupancy
_atom_site_symmetry_multiplicity
_atom_site_calc_flag
_atom_site_refinement_flags
_atom_site_disorder_assembly
_atom_site_disorder_group
Nb1 Nb -0.15256(10) 0.02625(11) 0.10806(3) 0.1015(5) Uani 1 1 d . . .
F4 F -0.2419(10) -0.0529(9) 0.1550(3) 0.162(3) Uani 1 1 d . . .
F3 F -0.2992(9) 0.1431(8) 0.1005(4) 0.188(4) Uani 1 1 d . . .
F2 F -0.0754(9) 0.0997(13) 0.0571(3) 0.206(5) Uani 1 1 d . . .
F5 F -0.0098(8) -0.0986(8) 0.1150(3) 0.157(3) Uani 1 1 d . . .
N1 N 0.3908(10) -0.0127(9) 0.1122(3) 0.108(3) Uani 1 1 d D A .
F6 F -0.0485(9) 0.1374(8) 0.1477(3) 0.169(3) Uani 1 1 d . . .
F1 F -0.2524(7) -0.0924(9) 0.0671(3) 0.157(3) Uani 1 1 d . . .
C21 C -0.6468(15) -0.1519(13) 0.6678(4) 0.137(4) Uani 1 1 d D . .
H21A H -0.7324 -0.1424 0.6475 0.165 Uiso 1 1 calc R . .
H21B H -0.6292 -0.2468 0.6720 0.165 Uiso 1 1 calc R . .
C9 C 0.1587(11) -0.1406(12) 0.2445(4) 0.193(7) Uani 1 1 d DU . .
H9AA H 0.1155 -0.2279 0.2402 0.231 Uiso 0.682(19) 1 calc PR A 1
H9BA H 0.0940 -0.0766 0.2291 0.231 Uiso 0.682(19) 1 calc PR A 1
H9AB H 0.0755 -0.1251 0.2239 0.231 Uiso 0.318(19) 1 d PR A 2
H9BB H 0.1869 -0.2334 0.2432 0.231 Uiso 0.318(19) 1 d PR A 2
C18 C -0.3874(13) -0.0946(12) 0.5737(4) 0.124(4) Uani 1 1 d D . .
H18A H -0.4039 0.0006 0.5699 0.149 Uiso 1 1 calc R . .
H18B H -0.3015 -0.1058 0.5938 0.149 Uiso 1 1 calc R . .
C17 C -0.3672(13) -0.1547(11) 0.5266(4) 0.122(4) Uani 1 1 d D . .
H17A H -0.3514 -0.2500 0.5304 0.146 Uiso 1 1 calc R . .
H17B H -0.4530 -0.1430 0.5065 0.146 Uiso 1 1 calc R . .
C13 C -0.0904(12) -0.1613(11) 0.3852(4) 0.119(4) Uani 1 1 d D . .
H13A H -0.1761 -0.1466 0.3654 0.143 Uiso 1 1 calc R . .
H13B H -0.0779 -0.2570 0.3890 0.143 Uiso 1 1 calc R . .
N3 N 0.3948(10) -0.1137(10) 0.0502(3) 0.108(3) Uani 1 1 d . . .
C22 C -0.669(2) -0.0918(19) 0.7140(6) 0.185(7) Uani 1 1 d D . .
H22A H -0.6847 0.0034 0.7097 0.221 Uiso 1 1 calc R . .
H22B H -0.5839 -0.1028 0.7343 0.221 Uiso 1 1 calc R . .
C12 C 0.0320(12) -0.1048(13) 0.3615(5) 0.130(4) Uani 1 1 d D A .
H12A H 0.0234 -0.0083 0.3593 0.156 Uiso 1 1 calc R . .
H12B H 0.1189 -0.1253 0.3799 0.156 Uiso 1 1 calc R . .
C10 C 0.1672(12) -0.1100(13) 0.2963(4) 0.197(7) Uani 1 1 d DU A .
H10A H 0.2483 -0.1530 0.3124 0.236 Uiso 1 1 calc R . .
H10B H 0.1742 -0.0144 0.3017 0.236 Uiso 1 1 calc R . .
C15 C -0.2261(11) -0.1582(11) 0.4563(4) 0.116(3) Uani 1 1 d D . .
H15A H -0.3116 -0.1480 0.4360 0.139 Uiso 1 1 calc R . .
H15B H -0.2097 -0.2531 0.4608 0.139 Uiso 1 1 calc R . .
C24 C 0.4489(14) -0.2060(14) 0.0157(4) 0.132(4) Uani 1 1 d . . .
H24A H 0.5260 -0.1647 0.0022 0.198 Uiso 1 1 calc R . .
H24B H 0.3758 -0.2254 -0.0083 0.198 Uiso 1 1 calc R . .
H24C H 0.4798 -0.2875 0.0309 0.198 Uiso 1 1 calc R . .
C5 C 0.2835(15) 0.0399(14) 0.0863(6) 0.130(4) Uani 1 1 d . . .
H5 H 0.2191 0.1034 0.0945 0.156 Uiso 1 1 calc R . .
C20 C -0.5283(15) -0.0921(14) 0.6440(4) 0.137(4) Uani 1 1 d D . .
H20A H -0.4424 -0.1014 0.6642 0.165 Uiso 1 1 calc R . .
H20B H -0.5459 0.0026 0.6394 0.165 Uiso 1 1 calc R . .
C14 C -0.1058(12) -0.0995(12) 0.4324(4) 0.118(3) Uani 1 1 d D . .
H14A H -0.1204 -0.0040 0.4286 0.142 Uiso 1 1 calc R . .
H14B H -0.0195 -0.1125 0.4520 0.142 Uiso 1 1 calc R . .
C11 C 0.0352(12) -0.1637(13) 0.3132(5) 0.142(5) Uani 1 1 d D . .
H11A H 0.0372 -0.2605 0.3144 0.170 Uiso 1 1 calc R A .
H11B H -0.0458 -0.1354 0.2931 0.170 Uiso 1 1 calc R . .
C2 C 0.4522(11) -0.1116(9) 0.0936(4) 0.097(3) Uani 1 1 d D . .
H2 H 0.5207 -0.1681 0.1074 0.117 Uiso 1 1 calc R . .
C19 C -0.5075(13) -0.1551(12) 0.5976(4) 0.121(4) Uani 1 1 d D . .
H19A H -0.5932 -0.1456 0.5774 0.145 Uiso 1 1 calc R . .
H19B H -0.4901 -0.2499 0.6022 0.145 Uiso 1 1 calc R . .
C23 C -0.789(2) -0.1484(18) 0.7383(6) 0.202(8) Uani 1 1 d D . .
H23A H -0.8714 -0.1537 0.7168 0.303 Uiso 1 1 calc R . .
H23B H -0.8079 -0.0913 0.7638 0.303 Uiso 1 1 calc R . .
H23C H -0.7652 -0.2361 0.7499 0.303 Uiso 1 1 calc R . .
C16 C -0.2471(11) -0.0957(12) 0.5025(4) 0.116(3) Uani 1 1 d D . .
H16A H -0.2638 -0.0008 0.4980 0.139 Uiso 1 1 calc R . .
H16B H -0.1615 -0.1056 0.5228 0.139 Uiso 1 1 calc R . .
C4 C 0.2915(16) -0.0215(15) 0.0456(6) 0.132(4) Uani 1 1 d . . .
H4 H 0.2350 -0.0037 0.0185 0.159 Uiso 1 1 calc R . .
C7A C 0.2884(18) -0.0054(17) 0.1939(5) 0.127(6) Uani 0.682(19) 1 d PDU A 1
H7A1 H 0.1984 0.0067 0.1762 0.153 Uiso 0.682(19) 1 calc PR A 1
H7A2 H 0.2965 0.0635 0.2177 0.153 Uiso 0.682(19) 1 calc PR A 1
C8A C 0.286(2) -0.1411(18) 0.2185(7) 0.186(8) Uani 0.682(19) 1 d PDU A 1
H8A1 H 0.2817 -0.2133 0.1960 0.223 Uiso 0.682(19) 1 calc PR A 1
H8A2 H 0.3697 -0.1525 0.2397 0.223 Uiso 0.682(19) 1 calc PR A 1
C7B C 0.294(2) -0.090(2) 0.1793(5) 0.150(9) Uani 0.318(19) 1 d PDU A 2
H7B1 H 0.2007 -0.0792 0.1636 0.180 Uiso 0.318(19) 1 calc PR A 2
H7B2 H 0.3267 -0.1798 0.1732 0.180 Uiso 0.318(19) 1 calc PR A 2
C8B C 0.292(2) -0.067(2) 0.2300(6) 0.164(10) Uani 0.318(19) 1 d PDU A 2
H8B1 H 0.2870 0.0277 0.2366 0.196 Uiso 0.318(19) 1 calc PR A 2
H8B2 H 0.3758 -0.1034 0.2467 0.196 Uiso 0.318(19) 1 calc PR A 2
C6 C 0.3971(12) 0.0180(13) 0.1627(4) 0.141(5) Uani 1 1 d DU . .
H6AA H 0.4793 -0.0284 0.1766 0.170 Uiso 0.682(19) 1 calc PR A 1
H6BA H 0.4186 0.1126 0.1653 0.170 Uiso 0.682(19) 1 calc PR A 1
H6AB H 0.3691 0.1089 0.1688 0.170 Uiso 0.318(19) 1 d PR A 2
H6BB H 0.4926 0.0046 0.1750 0.170 Uiso 0.318(19) 1 d PR A 2

loop_
_atom_site_aniso_label
_atom_site_aniso_U_11
_atom_site_aniso_U_22
_atom_site_aniso_U_33
_atom_site_aniso_U_23
_atom_site_aniso_U_13
_atom_site_aniso_U_12
Nb1 0.0996(7) 0.0966(8) 0.1092(8) 0.0047(5) 0.0151(5) -0.0010(5)
F4 0.193(8) 0.158(7) 0.139(6) 0.029(5) 0.031(5) -0.034(6)
F3 0.138(6) 0.142(7) 0.287(11) 0.035(7) 0.030(6) 0.046(5)
F2 0.167(7) 0.295(13) 0.160(7) 0.076(8) 0.039(6) -0.054(8)
F5 0.131(5) 0.128(6) 0.206(8) -0.031(6) -0.021(5) 0.034(5)
N1 0.109(6) 0.099(7) 0.117(7) 0.024(5) 0.008(6) -0.017(5)
F6 0.172(7) 0.124(6) 0.206(8) -0.053(5) -0.007(6) -0.022(5)
F1 0.122(5) 0.196(7) 0.151(6) -0.058(6) 0.009(4) -0.016(5)
C21 0.179(12) 0.102(9) 0.125(10) -0.006(8) -0.015(9) 0.000(9)
C9 0.109(8) 0.174(13) 0.297(15) 0.137(12) 0.029(10) -0.021(8)
C18 0.147(10) 0.092(8) 0.129(9) -0.019(7) -0.013(8) -0.009(8)
C17 0.145(9) 0.079(7) 0.135(9) -0.013(7) -0.019(7) -0.006(7)
C13 0.136(9) 0.082(8) 0.136(10) -0.005(7) -0.009(7) -0.011(6)
N3 0.116(7) 0.100(7) 0.106(7) 0.014(5) 0.003(5) -0.033(6)
C22 0.23(2) 0.150(14) 0.168(15) -0.029(13) -0.006(14) -0.012(15)
C12 0.113(8) 0.102(9) 0.171(12) 0.024(9) -0.005(8) -0.009(7)
C10 0.132(10) 0.182(15) 0.280(15) 0.123(14) 0.040(12) -0.019(10)
C15 0.134(9) 0.090(8) 0.120(8) -0.009(6) -0.011(7) 0.005(7)
C24 0.156(10) 0.136(11) 0.105(8) -0.011(8) 0.015(8) -0.033(9)
C5 0.123(9) 0.129(11) 0.134(11) 0.029(9) -0.014(9) 0.002(8)
C20 0.174(12) 0.102(9) 0.132(10) -0.007(8) -0.012(9) -0.006(9)
C14 0.115(8) 0.089(8) 0.147(10) 0.016(7) -0.009(7) -0.009(6)
C11 0.122(9) 0.099(9) 0.203(15) 0.019(9) 0.008(9) -0.018(7)
C2 0.099(6) 0.076(7) 0.120(9) 0.010(6) 0.021(6) -0.005(5)
C19 0.148(10) 0.092(8) 0.117(8) -0.013(6) -0.020(7) 0.004(7)
C23 0.28(2) 0.155(16) 0.175(15) 0.011(12) 0.035(16) -0.029(16)
C16 0.117(8) 0.088(8) 0.137(9) 0.002(7) -0.019(7) -0.016(6)
C4 0.127(10) 0.129(11) 0.140(12) 0.048(9) 0.006(9) 0.005(9)
C7A 0.122(11) 0.135(14) 0.132(13) 0.032(10) 0.048(9) 0.014(10)
C8A 0.162(13) 0.113(15) 0.288(17) 0.048(12) 0.045(12) -0.018(12)
C7B 0.117(16) 0.094(18) 0.249(18) -0.008(18) 0.062(15) 0.033(14)
C8B 0.146(17) 0.12(2) 0.225(16) 0.111(17) 0.026(15) -0.026(16)
C6 0.135(10) 0.144(11) 0.154(11) 0.015(8) 0.061(8) 0.015(8)

loop_
_atom_type_symbol
_atom_type_description
_atom_type_scat_dispersion_real
_atom_type_scat_dispersion_imag
_atom_type_scat_source
C C 0.0033 0.0016 'International Tables Vol C Tables 4.2.6.8 and 6.1.1.4'
H H 0.0000 0.0000 'International Tables Vol C Tables 4.2.6.8 and 6.1.1.4'
N N 0.0061 0.0033 'International Tables Vol C Tables 4.2.6.8 and 6.1.1.4'
F F 0.0171 0.0103 'International Tables Vol C Tables 4.2.6.8 and 6.1.1.4'
Nb Nb -2.0727 0.6215 'International Tables Vol C Tables 4.2.6.8 and 6.1.1.4'

loop_
_geom_angle_atom_site_label_1
_geom_angle_atom_site_label_2
_geom_angle_atom_site_label_3
_geom_angle
F6 Nb1 F3 93.2(4)
F6 Nb1 F4 93.7(4)
F3 Nb1 F4 87.7(4)
F6 Nb1 F5 89.2(4)
F3 Nb1 F5 177.3(4)
F4 Nb1 F5 91.0(4)
F6 Nb1 F2 91.2(5)
F3 Nb1 F2 90.5(5)
F4 Nb1 F2 174.8(4)
F5 Nb1 F2 90.6(5)
F6 Nb1 F1 177.5(3)
F3 Nb1 F1 89.2(4)
F4 Nb1 F1 87.0(4)
F5 Nb1 F1 88.4(4)
F2 Nb1 F1 88.1(4)
C2 N1 C5 115.4(12)
C2 N1 C6 125.9(10)
C5 N1 C6 115.7(11)
C22 C21 C20 115.0(12)
C22 C21 H21A 108.5
C20 C21 H21A 108.5
C22 C21 H21B 108.5
C20 C21 H21B 108.5
H21A C21 H21B 107.5
C8A C9 C10 121.4(10)
C8A C9 C8B 30.7(10)
C10 C9 C8B 101.2(6)
C8A C9 H9AA 107.0
C10 C9 H9AA 107.0
C8B C9 H9AA 137.6
C8A C9 H9BA 107.0
C10 C9 H9BA 107.0
C8B C9 H9BA 94.2
H9AA C9 H9BA 106.7
C8A C9 H9AB 111.2
C10 C9 H9AB 122.8
C8B C9 H9AB 114.3
H9AA C9 H9AB 75.2
H9BA C9 H9AB 32.1
C8A C9 H9BB 74.6
C10 C9 H9BB 103.8
C8B C9 H9BB 101.7
H9AA C9 H9BB 41.3
H9BA C9 H9BB 141.7
H9AB C9 H9BB 110.5
C17 C18 C19 114.3(9)
C17 C18 H18A 108.7
C19 C18 H18A 108.7
C17 C18 H18B 108.7
C19 C18 H18B 108.7
H18A C18 H18B 107.6
C16 C17 C18 114.8(9)
C16 C17 H17A 108.6
C18 C17 H17A 108.6
C16 C17 H17B 108.6
C18 C17 H17B 108.6
H17A C17 H17B 107.5
C14 C13 C12 113.2(10)
C14 C13 H13A 108.9
C12 C13 H13A 108.9
C14 C13 H13B 108.9
C12 C13 H13B 108.9
H13A C13 H13B 107.8
C2 N3 C4 108.8(11)
C2 N3 C24 120.3(11)
C4 N3 C24 130.9(13)
C21 C22 C23 116.1(15)
C21 C22 H22A 108.3
C23 C22 H22A 108.3
C21 C22 H22B 108.3
C23 C22 H22B 108.3
H22A C22 H22B 107.4
C11 C12 C13 110.5(10)
C11 C12 H12A 109.6
C13 C12 H12A 109.6
C11 C12 H12B 109.6
C13 C12 H12B 109.6
H12A C12 H12B 108.1
C11 C10 C9 105.9(10)
C11 C10 H10A 110.6
C9 C10 H10A 110.6
C11 C10 H10B 110.5
C9 C10 H10B 110.5
H10A C10 H10B 108.7
C16 C15 C14 114.3(9)
C16 C15 H15A 108.7
C14 C15 H15A 108.7
C16 C15 H15B 108.7
C14 C15 H15B 108.7
H15A C15 H15B 107.6
N3 C24 H24A 109.5
N3 C24 H24B 109.5
H24A C24 H24B 109.5
N3 C24 H24C 109.5
H24A C24 H24C 109.5
H24B C24 H24C 109.5
N1 C5 C4 102.2(14)
N1 C5 H5 128.9
C4 C5 H5 128.9
C21 C20 C19 113.9(11)
C21 C20 H20A 108.8
C19 C20 H20A 108.8
C21 C20 H20B 108.8
C19 C20 H20B 108.8
H20A C20 H20B 107.7
C13 C14 C15 113.0(9)
C13 C14 H14A 109.0
C15 C14 H14A 109.0
C13 C14 H14B 109.0
C15 C14 H14B 109.0
H14A C14 H14B 107.8
C10 C11 C12 104.3(10)
C10 C11 H11A 110.9
C12 C11 H11A 110.9
C10 C11 H11B 110.9
C12 C11 H11B 110.9
H11A C11 H11B 108.9
N1 C2 N3 103.9(10)
N1 C2 H2 128.1
N3 C2 H2 128.1
C20 C19 C18 113.7(10)
C20 C19 H19A 108.8
C18 C19 H19A 108.8
C20 C19 H19B 108.8
C18 C19 H19B 108.8
H19A C19 H19B 107.7
C22 C23 H23A 109.5
C22 C23 H23B 109.5
H23A C23 H23B 109.5
C22 C23 H23C 109.5
H23A C23 H23C 109.5
H23B C23 H23C 109.5
C15 C16 C17 114.3(9)
C15 C16 H16A 108.7
C17 C16 H16A 108.7
C15 C16 H16B 108.7
C17 C16 H16B 108.7
H16A C16 H16B 107.6
C5 C4 N3 109.1(14)
C5 C4 H4 125.5
N3 C4 H4 125.5
C6 C7A C8A 117.9(11)
C6 C7A H7A1 107.8
C8A C7A H7A1 107.8
C6 C7A H7A2 107.8
C8A C7A H7A2 107.8
H7A1 C7A H7A2 107.2
C9 C8A C7A 106.0(11)
C9 C8A H9BB 37.2
C7A C8A H9BB 141.0
C9 C8A H8A1 110.5
C7A C8A H8A1 110.5
H9BB C8A H8A1 82.7
C9 C8A H8A2 110.5
C7A C8A H8A2 110.5
H9BB C8A H8A2 98.4
H8A1 C8A H8A2 108.7
C8B C7B C6 104.7(10)
C8B C7B H7B1 110.8
C6 C7B H7B1 110.8
C8B C7B H7B2 110.8
C6 C7B H7B2 110.8
H7B1 C7B H7B2 108.9
C7B C8B C9 105.7(7)
C7B C8B H8B1 110.6
C9 C8B H8B1 110.6
C7B C8B H8B2 110.6
C9 C8B H8B2 110.6
H8B1 C8B H8B2 108.7
C7A C6 N1 127.2(12)
C7A C6 C7B 36.4(10)
N1 C6 C7B 100.6(7)
C7A C6 H6AA 105.5
N1 C6 H6AA 105.5
C7B C6 H6AA 93.2
C7A C6 H6BA 105.5
N1 C6 H6BA 105.5
C7B C6 H6BA 141.6
H6AA C6 H6BA 106.1
C7A C6 H6AB 79.2
N1 C6 H6AB 112.7
C7B C6 H6AB 113.5
H6AA C6 H6AB 127.0
H6BA C6 H6AB 29.6
C7A C6 H6BB 117.4
N1 C6 H6BB 106.7
C7B C6 H6BB 113.4
H6AA C6 H6BB 21.4
H6BA C6 H6BB 85.4
H6AB C6 H6BB 109.5

loop_
_geom_bond_atom_site_label_1
_geom_bond_atom_site_label_2
_geom_bond_distance
Nb1 F6 1.826(7)
Nb1 F3 1.827(7)
Nb1 F4 1.845(7)
Nb1 F5 1.851(7)
Nb1 F2 1.857(7)
Nb1 F1 1.876(7)
N1 C2 1.293(7)
N1 C5 1.326(15)
N1 C6 1.486(12)
C21 C22 1.496(13)
C21 C20 1.504(12)
C21 H21A 0.9700
C21 H21B 0.9700
C9 C8A 1.491(10)
C9 C10 1.524(6)
C9 C8B 1.563(5)
C9 H9AA 0.9700
C9 H9BA 0.9700
C9 H9AB 0.9626
C9 H9BB 0.9690
C18 C17 1.516(11)
C18 C19 1.520(12)
C18 H18A 0.9700
C18 H18B 0.9700
C17 C16 1.515(12)
C17 H17A 0.9700
C17 H17B 0.9700
C13 C14 1.513(11)
C13 C12 1.520(12)
C13 H13A 0.9700
C13 H13B 0.9700
N3 C2 1.322(13)
N3 C4 1.351(15)
N3 C24 1.486(15)
C22 C23 1.512(10)
C22 H22A 0.9700
C22 H22B 0.9700
C12 C11 1.517(12)
C12 H12A 0.9700
C12 H12B 0.9700
C10 C11 1.495(9)
C10 H10A 0.9700
C10 H10B 0.9700
C15 C16 1.504(11)
C15 C14 1.515(11)
C15 H15A 0.9700
C15 H15B 0.9700
C24 H24A 0.9600
C24 H24B 0.9600
C24 H24C 0.9600
C5 C4 1.334(19)
C5 H5 0.9300
C20 C19 1.508(12)
C20 H20A 0.9700
C20 H20B 0.9700
C14 H14A 0.9700
C14 H14B 0.9700
C11 H11A 0.9700
C11 H11B 0.9700
C2 H2 0.9300
C19 H19A 0.9700
C19 H19B 0.9700
C23 H23A 0.9600
C23 H23B 0.9600
C23 H23C 0.9600
C16 H16A 0.9700
C16 H16B 0.9700
C4 H4 0.9300
C7A C6 1.457(10)
C7A C8A 1.533(11)
C7A H7A1 0.9700
C7A H7A2 0.9700
C8A H9BB 1.5465
C8A H8A1 0.9700
C8A H8A2 0.9700
C7B C8B 1.483(8)
C7B C6 1.574(6)
C7B H7B1 0.9700
C7B H7B2 0.9700
C8B H8B1 0.9700
C8B H8B2 0.9700
C6 H6AA 0.9700
C6 H6BA 0.9700
C6 H6AB 0.9688
C6 H6BB 0.9614
